data_4071766
loop_
_publ_author_name
'Ojo, Wilfried-Solo'
'P\'etillon, Fran\,cois Y.'
'Schollhammer, P.'
'Talarmin, Jean'

_publ_section_title
;
 C&#x2212;C, C&#x2212;S, and C&#x2212;N Coupling versus Dealkylation
 Processes in the Cationic Tris(thiolato)dimolybdenum(III) Complexes
 [Mo2Cp2(\m-SMe)3L2]+(L = xylNC,t-BuNC, CO, MeCN)
;
_journal_issue 16
_journal_name_full Organometallics
_journal_page_first 4207
_journal_paper_doi 10.1021/om8003702
_journal_volume 27
_journal_year 2008
_chemical_formula_moiety 'C32 H34 Mo2 N2 S2'
_chemical_formula_sum 'C32 H34 Mo2 N2 S2'
_chemical_formula_weight 702.61
_chemical_name_systematic ?
_space_group_IT_number 2
_symmetry_cell_setting triclinic
_symmetry_space_group_name_Hall '-P 1'
_symmetry_space_group_name_H-M 'P -1'
_atom_sites_solution_hydrogens geom
_atom_sites_solution_primary direct
_atom_sites_solution_secondary difmap
_audit_creation_date 2006-02-28T11:56:34-00:00
_audit_creation_method 'WinGX routine CIF_UPDATE'
_cell_angle_alpha 100.234(10)
_cell_angle_beta 95.882(7)
_cell_angle_gamma 90.150(7)
_cell_formula_units_Z 2
_cell_length_a 8.4425(6)
_cell_length_b 11.7806(14)
_cell_length_c 14.4002(16)
_cell_measurement_reflns_used 3017
_cell_measurement_temperature 170(2)
_cell_measurement_theta_max 25.0632
_cell_measurement_theta_min 3.0195
_cell_volume 1401.7(3)
_computing_cell_refinement
;
        CrysAlis RED, Oxford Diffraction Ltd.,
Version 1.171.28cycle4 beta (release 11-11-2005 CrysAlis171 .NET)
        (compiled Nov 11 2005,15:50:43)
;
_computing_data_collection
;
        CrysAlis CCD, Oxford Diffraction Ltd.,
Version 1.171.28cycle4 beta (release 11-11-2005 CrysAlis171 .NET)
        (compiled Nov 11 2005,15:50:43)
;
_computing_data_reduction
;
        CrysAlis RED, Oxford Diffraction Ltd.,
Version 1.171.28cycle4 beta (release 11-11-2005 CrysAlis171 .NET)
        (compiled Nov 11 2005,15:50:43)
;
_computing_molecular_graphics 'ORTEP3 for Windows (Farrugia, 1997)'
_computing_structure_refinement 'SHELXL-97 (Sheldrick, 1997)'
_computing_structure_solution 'SIR-92 (Altomare et al., 1992)'
_diffrn_ambient_temperature 170(2)
_diffrn_measured_fraction_theta_full 0.805
_diffrn_measured_fraction_theta_max 0.805
_diffrn_measurement_device_type 'X-CALIBUR-2 CCD 4-circle diffractometer'
_diffrn_measurement_method phi-scan
_diffrn_orient_matrix_UB_11 -0.0066583422
_diffrn_orient_matrix_UB_12 0.0604106657
_diffrn_orient_matrix_UB_13 0.0145600951
_diffrn_orient_matrix_UB_21 -0.0068625427
_diffrn_orient_matrix_UB_22 -0.0081242492
_diffrn_orient_matrix_UB_23 0.0470642743
_diffrn_orient_matrix_UB_31 0.0839104101
_diffrn_orient_matrix_UB_32 0.0054484212
_diffrn_orient_matrix_UB_33 0.0103259856
_diffrn_radiation_monochromator graphite
_diffrn_radiation_type MoK\a
_diffrn_radiation_wavelength 0.71073
_diffrn_reflns_av_R_equivalents 0.0413
_diffrn_reflns_av_unetI/netI 0.0620
_diffrn_reflns_limit_h_max 7
_diffrn_reflns_limit_h_min -7
_diffrn_reflns_limit_k_max 12
_diffrn_reflns_limit_k_min -12
_diffrn_reflns_limit_l_max 15
_diffrn_reflns_limit_l_min -14
_diffrn_reflns_number 6813
_diffrn_reflns_theta_full 22.98
_diffrn_reflns_theta_max 22.98
_diffrn_reflns_theta_min 3.33
_diffrn_standards_interval_count 50
_exptl_absorpt_coefficient_mu 1.069
_exptl_absorpt_correction_type none
_exptl_crystal_colour red
_exptl_crystal_density_diffrn 1.665
_exptl_crystal_density_method 'not measured'
_exptl_crystal_description
;
        flat needle, main axis [100], main faces // (001)
;
_exptl_crystal_F_000 712
_exptl_crystal_size_max 0.17
_exptl_crystal_size_mid 0.05
_exptl_crystal_size_min 0.03
_refine_diff_density_max 0.563
_refine_diff_density_min -0.444
_refine_diff_density_rms 0.087
_refine_ls_extinction_method none
_refine_ls_goodness_of_fit_ref 0.991
_refine_ls_hydrogen_treatment mixed
_refine_ls_matrix_type full
_refine_ls_number_parameters 352
_refine_ls_number_reflns 3136
_refine_ls_number_restraints 0
_refine_ls_restrained_S_all 0.991
_refine_ls_R_factor_all 0.0566
_refine_ls_R_factor_gt 0.0352
_refine_ls_shift/su_max 0.001
_refine_ls_shift/su_mean 0
_refine_ls_structure_factor_coef Fsqd
_refine_ls_weighting_details 'calc w=1/[\s^2^(Fo^2^)+(0.0330P)^2^+0.0000P] where P=(Fo^2^+2Fc^2^)/3'
_refine_ls_weighting_scheme calc
_refine_ls_wR_factor_gt 0.0681
_refine_ls_wR_factor_ref 0.0752
_reflns_number_gt 2346
_reflns_number_total 3136
_reflns_threshold_expression >2sigma(I)
_cod_data_source_file om8003702-file003.cif
_cod_data_source_block mucch2-c
_cod_depositor_comments
;
 Removing data item '_symmetry_int_tables_numberloop' since it had a mispelt
 data name and contained no additional information that was not already in
 the file.

 Antanas Vaitkus,
 2017-03-02
;
_cod_original_cell_volume 1401.7(2)
_cod_original_sg_symbol_Hall -P1
_cod_original_sg_symbol_H-M P-1
_cod_database_code 4071766

loop_
_symmetry_equiv_pos_as_xyz
'x, y, z'
'-x, -y, -z'

loop_
_atom_site_label
_atom_site_type_symbol
_atom_site_fract_x
_atom_site_fract_y
_atom_site_fract_z
_atom_site_U_iso_or_equiv
_atom_site_adp_type
_atom_site_occupancy
_atom_site_symmetry_multiplicity
_atom_site_calc_flag
_atom_site_refinement_flags
C1 C 1.0137(7) -0.0477(5) 0.8869(4) 0.0322(17) Uani 1 1 d .
H1A H 1.0934 -0.0286 0.9420 0.048 Uiso 1 1 calc R
H1B H 1.0620 -0.0952 0.8346 0.048 Uiso 1 1 calc R
H1C H 0.9244 -0.0905 0.9038 0.048 Uiso 1 1 calc R
C2 C 0.3295(6) -0.0153(5) 0.7190(5) 0.0290(16) Uani 1 1 d .
H2A H 0.2866 -0.0440 0.6531 0.043 Uiso 1 1 calc R
H2B H 0.2424 0.0128 0.7564 0.043 Uiso 1 1 calc R
H2C H 0.3829 -0.0780 0.7455 0.043 Uiso 1 1 calc R
C3 C 0.6559(6) -0.0374(6) 0.8242(5) 0.0205(15) Uani 1 1 d .
C4 C 0.6803(8) -0.1196(7) 0.7684(5) 0.0316(18) Uani 1 1 d .
C12 C 0.4989(8) 0.2847(5) 0.9350(5) 0.0307(17) Uani 1 1 d .
H12 H 0.4326 0.3239 0.8942 0.037 Uiso 1 1 calc R
C13 C 0.4583(7) 0.1822(6) 0.9653(5) 0.0285(17) Uani 1 1 d .
H13 H 0.3604 0.1400 0.9490 0.034 Uiso 1 1 calc R
C14 C 0.5904(7) 0.1543(6) 1.0243(4) 0.0285(16) Uani 1 1 d .
H14 H 0.5962 0.0899 1.0559 0.034 Uiso 1 1 calc R
C15 C 0.7113(7) 0.2361(5) 1.0288(4) 0.0252(16) Uani 1 1 d .
H15 H 0.8143 0.2358 1.0622 0.030 Uiso 1 1 calc R
C11 C 0.6547(7) 0.3193(5) 0.9754(4) 0.0255(16) Uani 1 1 d .
H11 H 0.7110 0.3865 0.9680 0.031 Uiso 1 1 calc R
C21 C 0.8234(7) 0.1529(5) 0.5967(4) 0.0178(14) Uani 1 1 d .
C22 C 0.9580(7) 0.0896(5) 0.6259(4) 0.0204(15) Uani 1 1 d .
H22 H 1.0547 0.1220 0.6601 0.024 Uiso 1 1 calc R
C23 C 0.9226(7) -0.0299(5) 0.5953(4) 0.0247(16) Uani 1 1 d .
H23 H 0.9907 -0.0914 0.6061 0.030 Uiso 1 1 calc R
C24 C 0.7683(8) -0.0410(5) 0.5461(4) 0.0282(17) Uani 1 1 d .
H24 H 0.7139 -0.1112 0.5174 0.034 Uiso 1 1 calc R
C25 C 0.7099(7) 0.0709(5) 0.5473(4) 0.0221(15) Uani 1 1 d .
H25 H 0.6085 0.0884 0.5188 0.027 Uiso 1 1 calc R
C31 C 0.7799(7) 0.4203(5) 0.7798(4) 0.0179(15) Uani 1 1 d .
C32 C 0.9204(7) 0.4609(5) 0.8358(4) 0.0230(16) Uani 1 1 d .
C33 C 0.9164(8) 0.5669(6) 0.8932(5) 0.0292(17) Uani 1 1 d .
H33 H 1.0100 0.5965 0.9323 0.035 Uiso 1 1 calc R
C34 C 0.7808(8) 0.6315(6) 0.8956(5) 0.0319(17) Uani 1 1 d .
H34 H 0.7812 0.7044 0.9364 0.038 Uiso 1 1 calc R
C35 C 0.6443(8) 0.5896(5) 0.8385(5) 0.0308(17) Uani 1 1 d .
H35 H 0.5514 0.6350 0.8397 0.037 Uiso 1 1 calc R
C36 C 0.6396(7) 0.4825(5) 0.7791(4) 0.0218(16) Uani 1 1 d .
C37 C 1.0697(7) 0.3914(5) 0.8332(5) 0.0336(17) Uani 1 1 d .
H37A H 1.0496 0.3173 0.8523 0.050 Uiso 1 1 calc R
H37B H 1.1551 0.4338 0.8770 0.050 Uiso 1 1 calc R
H37C H 1.1016 0.3778 0.7687 0.050 Uiso 1 1 calc R
C38 C 0.4932(7) 0.4367(5) 0.7190(5) 0.0291(17) Uani 1 1 d .
H38A H 0.4717 0.3578 0.7279 0.044 Uiso 1 1 calc R
H38B H 0.5073 0.4365 0.6523 0.044 Uiso 1 1 calc R
H38C H 0.4035 0.4855 0.7370 0.044 Uiso 1 1 calc R
C39 C 0.7412(6) 0.2125(5) 0.7667(4) 0.0175(15) Uani 1 1 d .
C41 C 0.8608(7) 0.3402(5) 0.4892(4) 0.0170(15) Uani 1 1 d .
C42 C 1.0228(7) 0.3471(5) 0.4715(5) 0.0238(17) Uani 1 1 d .
C43 C 1.0561(8) 0.3393(5) 0.3802(5) 0.0315(17) Uani 1 1 d .
H43 H 1.1632 0.3483 0.3676 0.038 Uiso 1 1 calc R
C44 C 0.9361(9) 0.3182(5) 0.3046(4) 0.0306(17) Uani 1 1 d .
H44 H 0.9623 0.3103 0.2412 0.037 Uiso 1 1 calc R
C45 C 0.7826(9) 0.3092(5) 0.3218(4) 0.0322(17) Uani 1 1 d .
H45 H 0.7021 0.2941 0.2698 0.039 Uiso 1 1 calc R
C46 C 0.7391(7) 0.3215(5) 0.4147(5) 0.0239(16) Uani 1 1 d .
C47 C 1.1482(7) 0.3703(5) 0.5540(5) 0.0311(17) Uani 1 1 d .
H47A H 1.1183 0.4367 0.5997 0.047 Uiso 1 1 calc R
H47B H 1.2502 0.3871 0.5318 0.047 Uiso 1 1 calc R
H47C H 1.1585 0.3024 0.5847 0.047 Uiso 1 1 calc R
C48 C 0.5685(7) 0.3193(6) 0.4318(5) 0.0352(18) Uani 1 1 d .
H48A H 0.5501 0.3804 0.4851 0.053 Uiso 1 1 calc R
H48B H 0.5409 0.2442 0.4469 0.053 Uiso 1 1 calc R
H48C H 0.5021 0.3317 0.3747 0.053 Uiso 1 1 calc R
C49 C 0.8085(6) 0.2815(5) 0.6294(4) 0.0184(15) Uani 1 1 d .
N3 N 0.7750(5) 0.3040(4) 0.7248(3) 0.0155(11) Uani 1 1 d .
N4 N 0.8219(5) 0.3629(4) 0.5843(3) 0.0180(12) Uani 1 1 d .
S1 S 0.94188(17) 0.08411(13) 0.85020(11) 0.0217(4) Uani 1 1 d .
S2 S 0.47176(17) 0.10187(13) 0.72262(11) 0.0220(4) Uani 1 1 d .
Mo1 Mo 0.75303(6) 0.04734(4) 0.70447(4) 0.01775(18) Uani 1 1 d .
Mo2 Mo 0.65857(6) 0.14190(4) 0.86900(4) 0.01883(18) Uani 1 1 d .
H4 H 0.716(6) -0.186(5) 0.754(4) 0.023 Uiso 1 1 d .

loop_
_atom_site_aniso_label
_atom_site_aniso_U_11
_atom_site_aniso_U_22
_atom_site_aniso_U_33
_atom_site_aniso_U_23
_atom_site_aniso_U_13
_atom_site_aniso_U_12
C1 0.032(4) 0.036(4) 0.029(4) 0.011(4) 0.000(3) 0.011(3)
C2 0.023(4) 0.030(4) 0.035(4) 0.011(3) 0.000(3) 0.001(3)
C3 0.021(4) 0.022(4) 0.023(4) 0.011(4) 0.009(3) 0.005(3)
C4 0.034(4) 0.024(5) 0.040(5) 0.009(4) 0.011(3) -0.001(3)
C12 0.040(5) 0.025(4) 0.026(4) -0.001(3) 0.009(3) 0.009(3)
C13 0.013(4) 0.042(5) 0.029(4) -0.006(4) 0.014(3) -0.005(3)
C14 0.030(4) 0.040(5) 0.018(4) 0.007(3) 0.011(3) 0.000(3)
C15 0.038(4) 0.020(4) 0.015(4) -0.003(3) 0.003(3) 0.001(3)
C11 0.040(5) 0.016(4) 0.021(4) 0.003(3) 0.011(3) 0.005(3)
C21 0.027(4) 0.018(4) 0.010(4) 0.003(3) 0.009(3) 0.004(3)
C22 0.025(4) 0.022(4) 0.015(4) 0.003(3) 0.005(3) -0.003(3)
C23 0.028(4) 0.027(4) 0.023(4) 0.008(3) 0.012(3) 0.007(3)
C24 0.061(5) 0.012(4) 0.012(4) 0.001(3) 0.006(3) -0.008(3)
C25 0.029(4) 0.022(4) 0.014(4) 0.001(3) 0.001(3) -0.005(3)
C31 0.027(4) 0.017(4) 0.011(4) 0.004(3) 0.006(3) -0.004(3)
C32 0.032(5) 0.021(4) 0.018(4) 0.005(3) 0.007(3) -0.005(3)
C33 0.033(5) 0.027(4) 0.027(4) 0.002(4) 0.006(3) -0.011(3)
C34 0.050(5) 0.023(4) 0.022(4) -0.005(3) 0.019(4) -0.002(4)
C35 0.039(5) 0.018(4) 0.039(5) 0.008(4) 0.014(4) 0.010(3)
C36 0.022(4) 0.017(4) 0.029(4) 0.010(3) 0.004(3) 0.003(3)
C37 0.032(4) 0.038(5) 0.031(5) 0.005(4) 0.002(3) 0.001(3)
C38 0.027(4) 0.029(4) 0.033(4) 0.008(3) 0.008(3) 0.012(3)
C39 0.007(3) 0.025(4) 0.018(4) 0.002(3) -0.002(3) 0.003(3)
C41 0.019(4) 0.011(4) 0.022(4) 0.006(3) 0.001(3) -0.001(3)
C42 0.027(5) 0.010(4) 0.032(5) 0.006(3) -0.015(4) -0.004(3)
C43 0.037(5) 0.020(4) 0.039(5) -0.001(4) 0.027(4) 0.003(3)
C44 0.060(5) 0.022(4) 0.010(4) -0.005(3) 0.019(4) 0.001(3)
C45 0.060(6) 0.021(4) 0.013(4) 0.002(3) -0.003(3) -0.009(3)
C46 0.028(5) 0.015(4) 0.029(5) 0.006(3) 0.004(3) 0.002(3)
C47 0.029(4) 0.024(4) 0.042(5) 0.007(4) 0.011(3) 0.002(3)
C48 0.040(5) 0.043(5) 0.023(4) 0.012(4) -0.003(3) -0.002(3)
C49 0.010(4) 0.028(4) 0.016(4) 0.003(3) 0.001(3) 0.002(3)
N3 0.020(3) 0.009(3) 0.018(3) 0.003(2) 0.004(2) 0.002(2)
N4 0.019(3) 0.019(3) 0.018(3) 0.007(3) 0.006(2) 0.000(2)
S1 0.0251(9) 0.0222(10) 0.0185(10) 0.0044(8) 0.0037(7) 0.0057(7)
S2 0.0223(9) 0.0219(10) 0.0214(10) 0.0029(8) 0.0023(7) 0.0009(7)
Mo1 0.0214(4) 0.0151(3) 0.0176(4) 0.0034(3) 0.0054(2) 0.0024(2)
Mo2 0.0229(4) 0.0170(4) 0.0178(4) 0.0039(3) 0.0061(2) 0.0030(2)

loop_
_atom_type_symbol
_atom_type_description
_atom_type_scat_dispersion_real
_atom_type_scat_dispersion_imag
_atom_type_scat_source
C C 0.0033 0.0016 'International Tables Vol C Tables 4.2.6.8 and 6.1.1.4'
H H 0 0 'International Tables Vol C Tables 4.2.6.8 and 6.1.1.4'
N N 0.0061 0.0033 'International Tables Vol C Tables 4.2.6.8 and 6.1.1.4'
S S 0.1246 0.1234 'International Tables Vol C Tables 4.2.6.8 and 6.1.1.4'
Mo Mo -1.6832 0.6857 'International Tables Vol C Tables 4.2.6.8 and 6.1.1.4'

loop_
_geom_angle_atom_site_label_1
_geom_angle_atom_site_label_2
_geom_angle_atom_site_label_3
_geom_angle
S1 C1 H1A 109.5
S1 C1 H1B 109.5
H1A C1 H1B 109.5
S1 C1 H1C 109.5
H1A C1 H1C 109.5
H1B C1 H1C 109.5
S2 C2 H2A 109.5
S2 C2 H2B 109.5
H2A C2 H2B 109.5
S2 C2 H2C 109.5
H2A C2 H2C 109.5
H2B C2 H2C 109.5
C4 C3 Mo2 151.2(5)
C4 C3 Mo1 78.8(5)
Mo2 C3 Mo1 72.38(18)
C3 C4 Mo1 72.7(4)
C3 C4 H4 152(4)
Mo1 C4 H4 125(4)
C13 C12 C11 108.5(5)
C13 C12 Mo2 72.2(3)
C11 C12 Mo2 75.2(3)
C13 C12 H12 125.7
C11 C12 H12 125.7
Mo2 C12 H12 118.8
C12 C13 C14 106.9(5)
C12 C13 Mo2 72.1(3)
C14 C13 Mo2 74.4(3)
C12 C13 H13 126.5
C14 C13 H13 126.5
Mo2 C13 H13 119.0
C15 C14 C13 108.9(6)
C15 C14 Mo2 73.7(3)
C13 C14 Mo2 70.3(3)
C15 C14 H14 125.5
C13 C14 H14 125.5
Mo2 C14 H14 122.1
C14 C15 C11 108.2(6)
C14 C15 Mo2 72.0(3)
C11 C15 Mo2 72.6(4)
C14 C15 H15 125.9
C11 C15 H15 125.9
Mo2 C15 H15 121.2
C15 C11 C12 107.4(6)
C15 C11 Mo2 72.8(3)
C12 C11 Mo2 69.6(4)
C15 C11 H11 126.3
C12 C11 H11 126.3
Mo2 C11 H11 122.9
C25 C21 C22 106.4(5)
C25 C21 C49 130.0(5)
C22 C21 C49 123.0(5)
C25 C21 Mo1 74.0(3)
C22 C21 Mo1 71.1(3)
C49 C21 Mo1 112.9(4)
C23 C22 C21 108.4(5)
C23 C22 Mo1 73.5(3)
C21 C22 Mo1 72.2(3)
C23 C22 H22 125.8
C21 C22 H22 125.8
Mo1 C22 H22 120.3
C24 C23 C22 107.8(5)
C24 C23 Mo1 74.1(3)
C22 C23 Mo1 70.3(3)
C24 C23 H23 126.1
C22 C23 H23 126.1
Mo1 C23 H23 121.2
C25 C24 C23 107.4(5)
C25 C24 Mo1 71.4(3)
C23 C24 Mo1 70.6(3)
C25 C24 H24 126.3
C23 C24 H24 126.3
Mo1 C24 H24 123.4
C21 C25 C24 110.0(5)
C21 C25 Mo1 70.5(3)
C24 C25 Mo1 73.6(3)
C21 C25 H25 125.0
C24 C25 H25 125.0
Mo1 C25 H25 122.5
C36 C31 C32 123.2(6)
C36 C31 N3 117.8(5)
C32 C31 N3 118.8(5)
C33 C32 C31 117.1(6)
C33 C32 C37 121.5(6)
C31 C32 C37 121.4(6)
C32 C33 C34 122.0(6)
C32 C33 H33 119.0
C34 C33 H33 119.0
C33 C34 C35 119.5(6)
C33 C34 H34 120.2
C35 C34 H34 120.2
C34 C35 C36 121.5(6)
C34 C35 H35 119.3
C36 C35 H35 119.3
C35 C36 C31 116.6(5)
C35 C36 C38 121.6(5)
C31 C36 C38 121.7(5)
C32 C37 H37A 109.5
C32 C37 H37B 109.5
H37A C37 H37B 109.5
C32 C37 H37C 109.5
H37A C37 H37C 109.5
H37B C37 H37C 109.5
C36 C38 H38A 109.5
C36 C38 H38B 109.5
H38A C38 H38B 109.5
C36 C38 H38C 109.5
H38A C38 H38C 109.5
H38B C38 H38C 109.5
N3 C39 Mo2 153.2(4)
N3 C39 Mo1 124.0(4)
Mo2 C39 Mo1 82.5(2)
C46 C41 N4 119.5(5)
C46 C41 C42 121.0(5)
N4 C41 C42 119.2(5)
C43 C42 C41 118.4(5)
C43 C42 C47 122.7(6)
C41 C42 C47 118.8(6)
C42 C43 C44 121.4(6)
C42 C43 H43 119.3
C44 C43 H43 119.3
C45 C44 C43 119.9(6)
C45 C44 H44 120.1
C43 C44 H44 120.1
C44 C45 C46 121.7(6)
C44 C45 H45 119.2
C46 C45 H45 119.2
C41 C46 C45 117.6(5)
C41 C46 C48 121.9(6)
C45 C46 C48 120.5(6)
C42 C47 H47A 109.5
C42 C47 H47B 109.5
H47A C47 H47B 109.5
C42 C47 H47C 109.5
H47A C47 H47C 109.5
H47B C47 H47C 109.5
C46 C48 H48A 109.5
C46 C48 H48B 109.5
H48A C48 H48B 109.5
C46 C48 H48C 109.5
H48A C48 H48C 109.5
H48B C48 H48C 109.5
N4 C49 N3 120.7(5)
N4 C49 C21 129.4(5)
N3 C49 C21 109.9(5)
C39 N3 C49 118.3(5)
C39 N3 C31 119.7(5)
C49 N3 C31 122.0(5)
C49 N4 C41 120.5(5)
C1 S1 Mo1 112.7(2)
C1 S1 Mo2 119.6(2)
Mo1 S1 Mo2 63.74(4)
C2 S2 Mo2 114.4(2)
C2 S2 Mo1 116.7(2)
Mo2 S2 Mo1 64.16(4)
C39 Mo1 C22 91.1(2)
C39 Mo1 C21 74.3(2)
C22 Mo1 C21 36.71(19)
C39 Mo1 C23 127.3(2)
C22 Mo1 C23 36.2(2)
C21 Mo1 C23 60.6(2)
C39 Mo1 C25 98.7(2)
C22 Mo1 C25 59.3(2)
C21 Mo1 C25 35.52(19)
C23 Mo1 C25 58.8(2)
C39 Mo1 C24 132.4(2)
C22 Mo1 C24 59.5(2)
C21 Mo1 C24 59.7(2)
C23 Mo1 C24 35.3(2)
C25 Mo1 C24 35.06(19)
C39 Mo1 C3 98.0(2)
C22 Mo1 C3 150.1(2)
C21 Mo1 C3 171.1(2)
C23 Mo1 C3 128.3(2)
C25 Mo1 C3 145.3(2)
C24 Mo1 C3 126.6(2)
C39 Mo1 C4 126.5(3)
C22 Mo1 C4 133.8(2)
C21 Mo1 C4 158.9(2)
C23 Mo1 C4 102.1(2)
C25 Mo1 C4 126.7(2)
C24 Mo1 C4 99.3(2)
C3 Mo1 C4 28.5(2)
C39 Mo1 S1 70.67(15)
C22 Mo1 S1 86.81(15)
C21 Mo1 S1 110.76(15)
C23 Mo1 S1 100.09(16)
C25 Mo1 S1 144.79(15)
C24 Mo1 S1 135.12(17)
C3 Mo1 S1 69.74(15)
C4 Mo1 S1 82.76(17)
C39 Mo1 S2 69.26(15)
C22 Mo1 S2 139.79(15)
C21 Mo1 S2 103.11(15)
C23 Mo1 S2 143.38(17)
C25 Mo1 S2 88.43(15)
C24 Mo1 S2 108.21(17)
C3 Mo1 S2 69.58(14)
C4 Mo1 S2 83.79(17)
S1 Mo1 S2 116.53(6)
C39 Mo1 Mo2 48.70(16)
C22 Mo1 Mo2 132.23(16)
C21 Mo1 Mo2 122.84(15)
C23 Mo1 Mo2 158.98(16)
C25 Mo1 Mo2 137.73(15)
C24 Mo1 Mo2 165.61(16)
C3 Mo1 Mo2 49.28(18)
C4 Mo1 Mo2 77.8(2)
S1 Mo1 Mo2 58.92(4)
S2 Mo1 Mo2 57.62(4)
C39 Mo2 C3 107.1(2)
C39 Mo2 C12 101.5(2)
C3 Mo2 C12 140.0(2)
C39 Mo2 C13 135.4(2)
C3 Mo2 C13 107.0(2)
C12 Mo2 C13 35.7(2)
C39 Mo2 C14 151.4(2)
C3 Mo2 C14 100.8(2)
C12 Mo2 C14 58.4(2)
C13 Mo2 C14 35.3(2)
C39 Mo2 C11 94.1(2)
C3 Mo2 C11 157.8(2)
C12 Mo2 C11 35.2(2)
C13 Mo2 C11 58.8(2)
C14 Mo2 C11 57.5(2)
C39 Mo2 C15 119.2(2)
C3 Mo2 C15 124.5(2)
C12 Mo2 C15 58.2(2)
C13 Mo2 C15 58.5(2)
C14 Mo2 C15 34.3(2)
C11 Mo2 C15 34.54(19)
C39 Mo2 S2 69.65(15)
C3 Mo2 S2 73.98(16)
C12 Mo2 S2 90.95(17)
C13 Mo2 S2 93.31(17)
C14 Mo2 S2 125.85(16)
C11 Mo2 S2 120.92(15)
C15 Mo2 S2 148.54(16)
C39 Mo2 S1 69.76(15)
C3 Mo2 S1 72.91(15)
C12 Mo2 S1 144.79(17)
C13 Mo2 S1 148.97(17)
C14 Mo2 S1 113.66(16)
C11 Mo2 S1 109.84(16)
C15 Mo2 S1 95.21(16)
S2 Mo2 S1 115.56(6)
C39 Mo2 Mo1 48.78(17)
C3 Mo2 Mo1 58.33(16)
C12 Mo2 Mo1 141.33(17)
C13 Mo2 Mo1 149.73(16)
C14 Mo2 Mo1 158.22(16)
C11 Mo2 Mo1 142.45(15)
C15 Mo2 Mo1 151.68(15)
S2 Mo2 Mo1 58.22(4)
S1 Mo2 Mo1 57.35(4)

loop_
_geom_bond_atom_site_label_1
_geom_bond_atom_site_label_2
_geom_bond_distance
C1 S1 1.813(6)
C1 H1A 0.9800
C1 H1B 0.9800
C1 H1C 0.9800
C2 S2 1.817(6)
C2 H2A 0.9800
C2 H2B 0.9800
C2 H2C 0.9800
C3 C4 1.176(9)
C3 Mo2 2.096(7)
C3 Mo1 2.353(6)
C4 Mo1 2.418(7)
C4 H4 0.84(5)
C12 C13 1.407(8)
C12 C11 1.411(8)
C12 Mo2 2.293(6)
C12 H12 0.9500
C13 C14 1.408(8)
C13 Mo2 2.293(6)
C13 H13 0.9500
C14 C15 1.391(8)
C14 Mo2 2.345(6)
C14 H14 0.9500
C15 C11 1.405(8)
C15 Mo2 2.367(6)
C15 H15 0.9500
C11 Mo2 2.365(6)
C11 H11 0.9500
C21 C25 1.403(8)
C21 C22 1.429(7)
C21 C49 1.513(8)
C21 Mo1 2.276(5)
C22 C23 1.420(8)
C22 Mo1 2.262(5)
C22 H22 0.9500
C23 C24 1.412(8)
C23 Mo1 2.304(6)
C23 H23 0.9500
C24 C25 1.407(8)
C24 Mo1 2.350(6)
C24 H24 0.9500
C25 Mo1 2.321(6)
C25 H25 0.9500
C31 C36 1.395(8)
C31 C32 1.397(8)
C31 N3 1.454(7)
C32 C33 1.371(8)
C32 C37 1.505(8)
C33 C34 1.376(8)
C33 H33 0.9500
C34 C35 1.382(8)
C34 H34 0.9500
C35 C36 1.391(8)
C35 H35 0.9500
C36 C38 1.476(8)
C37 H37A 0.9800
C37 H37B 0.9800
C37 H37C 0.9800
C38 H38A 0.9800
C38 H38B 0.9800
C38 H38C 0.9800
C39 N3 1.369(7)
C39 Mo2 1.997(6)
C39 Mo1 1.999(6)
C41 C46 1.394(8)
C41 N4 1.420(7)
C41 C42 1.421(8)
C42 C43 1.360(9)
C42 C47 1.495(8)
C43 C44 1.396(8)
C43 H43 0.9500
C44 C45 1.352(8)
C44 H44 0.9500
C45 C46 1.407(8)
C45 H45 0.9500
C46 C48 1.486(8)
C47 H47A 0.9800
C47 H47B 0.9800
C47 H47C 0.9800
C48 H48A 0.9800
C48 H48B 0.9800
C48 H48C 0.9800
C49 N4 1.263(7)
C49 N3 1.410(7)
S1 Mo1 2.4741(16)
S1 Mo2 2.5166(15)
S2 Mo2 2.4728(16)
S2 Mo1 2.4891(15)
Mo1 Mo2 2.6352(8)
